data_1518772
loop_
_publ_author_name
'Saha, Satyajit'
'Schneider, Christoph'

_publ_section_title
;
 Directing Group Assisted Nucleophilic Substitution of Propargylic
 Alcohols via o-Quinone Methide Intermediates: Br\/onsted Acid Catalyzed,
 Highly Enantio- and Diastereoselective Synthesis of
 7-Alkynyl-12a-acetamido-Substituted Benzoxanthenes.
;
_journal_issue 3
_journal_name_full 'Organic letters'
_journal_page_first 648
_journal_page_last 651
_journal_paper_doi 10.1021/ol503662g
_journal_volume 17
_journal_year 2015
_chemical_absolute_configuration rmad
_chemical_formula_sum 'C28 H23 Br Cl3 N O2'
_chemical_formula_weight 591.73
_space_group_IT_number 19
_symmetry_cell_setting orthorhombic
_symmetry_Int_Tables_number 19
_symmetry_space_group_name_Hall 'P 2ac 2ab'
_symmetry_space_group_name_H-M 'P 21 21 21'
_atom_sites_solution_hydrogens mixed
_atom_sites_solution_primary direct
_atom_sites_solution_secondary difmap
_audit_creation_date 2014-12-10T10:13:51-00:00
_audit_creation_method 'WinGX routine CIF_UPDATE'
_cell_angle_alpha 90
_cell_angle_beta 90
_cell_angle_gamma 90
_cell_formula_units_Z 4
_cell_length_a 9.6557(2)
_cell_length_b 10.7366(3)
_cell_length_c 25.0366(4)
_cell_measurement_reflns_used 7269
_cell_measurement_temperature 130(2)
_cell_measurement_theta_max 28.387
_cell_measurement_theta_min 2.936
_cell_volume 2595.53(10)
_computing_cell_refinement
;
        CrysAlisPro, Agilent Technologies,
        Version 1.171.37.34a (release 02-06-2014 CrysAlis171 .NET)
        (compiled Jun  2 2014,16:24:16)
;
_computing_data_collection
;
        CrysAlisPro, Agilent Technologies,
        Version 1.171.37.34a (release 02-06-2014 CrysAlis171 .NET)
        (compiled Jun  2 2014,16:24:16)
;
_computing_data_reduction
;
        CrysAlisPro, Agilent Technologies,
        Version 1.171.37.34a (release 02-06-2014 CrysAlis171 .NET)
        (compiled Jun  2 2014,16:24:16)
;
_computing_molecular_graphics
;
 ORTEP3 for Windows
 L. J. Farrugia, J. Appl. Crystallogr. 1997, 30, 565.
;
_computing_publication_material
;
 WINGX
 L.J. Farrugia,
 J. Appl. Cryst., 2012, 45, 849-854.
;
_computing_structure_refinement 'SHELXL-2014/7 (Sheldrick, 2014)'
_computing_structure_solution
;
 SHELXS-2013
 Program for Crystal Structure Analysis (Release 2013-1)
 G. M. Sheldrick, Instit\"ut f\"ur Anorganische Chemie der Universit\"at,
 Tammanstrasse 4, D-3400 G\"ottingen, Germany.
 G. M. Sheldrick, Acta. Cryst., 2008, A64, 112 - 122
;
_diffrn_ambient_temperature 130(2)
_diffrn_detector 'CCD plate'
_diffrn_detector_area_resol_mean 16.356
_diffrn_measured_fraction_theta_full 0.999
_diffrn_measured_fraction_theta_max 0.999
_diffrn_measurement_device 'four-circle diffractometer'
_diffrn_measurement_device_type 'Xcalibur, Sapphire3, Gemini'
_diffrn_measurement_method '\w scans'
_diffrn_orient_matrix_UB_11 0.0117746
_diffrn_orient_matrix_UB_12 0.0043845
_diffrn_orient_matrix_UB_13 -0.0279035
_diffrn_orient_matrix_UB_21 -0.0062497
_diffrn_orient_matrix_UB_22 0.0657494
_diffrn_orient_matrix_UB_23 0.001495
_diffrn_orient_matrix_UB_31 0.0722031
_diffrn_orient_matrix_UB_32 0.0050435
_diffrn_orient_matrix_UB_33 0.0046877
_diffrn_radiation_monochromator graphite
_diffrn_radiation_probe x-ray
_diffrn_radiation_type MoK\a
_diffrn_radiation_wavelength 0.71073
_diffrn_reflns_av_R_equivalents 0.0347
_diffrn_reflns_av_unetI/netI 0.0482
_diffrn_reflns_Laue_measured_fraction_full 0.999
_diffrn_reflns_Laue_measured_fraction_max 0.999
_diffrn_reflns_limit_h_max 12
_diffrn_reflns_limit_h_min -12
_diffrn_reflns_limit_k_max 14
_diffrn_reflns_limit_k_min -14
_diffrn_reflns_limit_l_max 33
_diffrn_reflns_limit_l_min -33
_diffrn_reflns_number 26327
_diffrn_reflns_point_group_measured_fraction_full 1
_diffrn_reflns_point_group_measured_fraction_max 1
_diffrn_reflns_theta_full 28.28
_diffrn_reflns_theta_max 28.28
_diffrn_reflns_theta_min 2.499
_diffrn_source 'Enhance (Mo) X-ray Source'
_exptl_absorpt_coefficient_mu 1.919
_exptl_absorpt_correction_T_max 1
_exptl_absorpt_correction_T_min 0.95068
_exptl_absorpt_correction_type multi-scan
_exptl_absorpt_process_details
;
        CrysAlisPro, Agilent Technologies,
        Version 1.171.37.34a (release 02-06-2014 CrysAlis171 .NET)
        (compiled Jun  2 2014,16:24:16)
        Empirical absorption correction using spherical harmonics,
 implemented in SCALE3 ABSPACK scaling algorithm.
        Empirical absorption correction using spherical harmonics,
 implemented in SCALE3 ABSPACK scaling algorithm.
;
_exptl_crystal_colour 'clear colourless'
_exptl_crystal_density_diffrn 1.514
_exptl_crystal_description prism
_exptl_crystal_F_000 1200
_exptl_crystal_size_max 0.4
_exptl_crystal_size_mid 0.15
_exptl_crystal_size_min 0.1
_refine_diff_density_max 0.314
_refine_diff_density_min -0.548
_refine_diff_density_rms 0.05
_refine_ls_abs_structure_details
;
 Flack x determined using 2181 quotients [(I+)-(I-)]/[(I+)+(I-)]
 (Parsons, Flack and Wagner, Acta Cryst. B69 (2013) 249-259).
;
_refine_ls_abs_structure_Flack -0.008(3)
_refine_ls_extinction_method none
_refine_ls_goodness_of_fit_ref 1.024
_refine_ls_hydrogen_treatment mixed
_refine_ls_matrix_type full
_refine_ls_number_parameters 424
_refine_ls_number_reflns 6438
_refine_ls_number_restraints 6
_refine_ls_restrained_S_all 1.024
_refine_ls_R_factor_all 0.0425
_refine_ls_R_factor_gt 0.034
_refine_ls_shift/su_max 0
_refine_ls_shift/su_mean 0
_refine_ls_structure_factor_coef Fsqd
_refine_ls_weighting_details 'w=1/[\s^2^(Fo^2^)+(0.0185P)^2^+1.5259P] where P=(Fo^2^+2Fc^2^)/3'
_refine_ls_weighting_scheme calc
_refine_ls_wR_factor_gt 0.0628
_refine_ls_wR_factor_ref 0.0662
_reflns_number_gt 5724
_reflns_number_total 6438
_reflns_threshold_expression 'I > 2\s(I)'
_cod_data_source_file ccdc_deposit.cif
_cod_data_source_block x2151fin
_cod_database_code 1518772

loop_
_symmetry_equiv_pos_as_xyz
'x, y, z'
'-x+1/2, -y, z+1/2'
'-x, y+1/2, -z+1/2'
'x+1/2, -y+1/2, -z'

loop_
_atom_site_label
_atom_site_type_symbol
_atom_site_fract_x
_atom_site_fract_y
_atom_site_fract_z
_atom_site_U_iso_or_equiv
_atom_site_adp_type
_atom_site_occupancy
_atom_site_calc_flag
_atom_site_disorder_assembly
_atom_site_disorder_group
Br1 Br 0.22970(4) 0.71823(4) 0.21122(2) 0.04675(12) Uani 1 d . .
O1 O -0.1578(2) 0.75634(19) 0.39840(8) 0.0218(4) Uani 1 d . .
O2 O -0.0655(2) 0.7143(3) 0.51368(9) 0.0319(5) Uani 1 d . .
N1 N -0.2726(3) 0.6860(2) 0.47262(9) 0.0202(5) Uani 1 d . .
C1 C -0.2234(3) 0.6470(3) 0.42060(11) 0.0193(5) Uani 1 d . .
C2 C -0.3493(3) 0.6101(3) 0.38784(12) 0.0233(6) Uani 1 d . .
C3 C -0.4194(3) 0.6997(4) 0.35808(14) 0.0304(7) Uani 1 d . .
C4 C -0.5339(4) 0.6664(4) 0.32815(16) 0.0407(10) Uani 1 d . .
C5 C -0.5780(4) 0.5451(5) 0.32774(17) 0.0470(11) Uani 1 d . .
C6 C -0.5100(4) 0.4566(4) 0.35741(16) 0.0382(9) Uani 1 d . .
C7 C -0.3945(3) 0.4875(3) 0.38848(13) 0.0278(7) Uani 1 d . .
C8 C -0.3207(4) 0.3865(3) 0.41894(15) 0.0318(8) Uani 1 d . .
C9 C -0.1933(4) 0.4279(3) 0.44991(14) 0.0272(7) Uani 1 d . .
C10 C -0.1211(3) 0.5376(3) 0.42324(12) 0.0206(6) Uani 1 d . .
C11 C -0.0736(3) 0.5075(3) 0.36581(12) 0.0204(6) Uani 1 d . .
C12 C -0.0263(3) 0.6252(3) 0.33795(12) 0.0198(6) Uani 1 d . .
C13 C 0.0642(3) 0.6210(3) 0.29428(13) 0.0235(6) Uani 1 d . .
C14 C 0.1061(3) 0.7286(4) 0.26984(12) 0.0288(7) Uani 1 d . .
C15 C 0.0610(3) 0.8438(3) 0.28713(14) 0.0294(7) Uani 1 d . .
C16 C -0.0300(3) 0.8493(3) 0.33017(13) 0.0257(7) Uani 1 d . .
C17 C -0.0720(3) 0.7408(3) 0.35504(11) 0.0203(6) Uani 1 d . .
C18 C -0.1921(3) 0.7141(3) 0.51552(11) 0.0233(6) Uani 1 d . .
C19 C -0.2711(4) 0.7416(4) 0.56568(13) 0.0338(8) Uani 1 d . .
C20 C 0.0307(3) 0.4092(3) 0.36382(12) 0.0231(6) Uani 1 d . .
C21 C 0.1120(3) 0.3257(3) 0.35789(13) 0.0250(7) Uani 1 d . .
C22 C 0.2072(3) 0.2252(3) 0.34824(12) 0.0247(6) Uani 1 d . .
C23 C 0.2373(3) 0.1904(3) 0.29599(13) 0.0291(7) Uani 1 d . .
C24 C 0.3292(4) 0.0944(4) 0.28646(18) 0.0399(9) Uani 1 d . .
C25 C 0.3904(4) 0.0320(4) 0.3285(2) 0.0484(11) Uani 1 d . .
C26 C 0.3602(4) 0.0659(4) 0.3800(2) 0.0465(10) Uani 1 d . .
C27 C 0.2701(4) 0.1619(3) 0.39036(14) 0.0351(8) Uani 1 d . .
H1N1 H -0.359(4) 0.697(3) 0.4752(12) 0.023(9) Uiso 1 d . .
H3 H -0.392(3) 0.780(4) 0.3598(13) 0.024(9) Uiso 1 d . .
H4 H -0.581(4) 0.727(4) 0.3072(16) 0.054(12) Uiso 1 d . .
H5 H -0.657(5) 0.528(4) 0.3063(18) 0.062(14) Uiso 1 d . .
H6 H -0.532(4) 0.365(4) 0.3594(16) 0.042(11) Uiso 1 d . .
H8A H -0.386(4) 0.346(4) 0.4443(16) 0.041(11) Uiso 1 d . .
H8B H -0.293(4) 0.322(3) 0.3930(15) 0.041(11) Uiso 1 d . .
H9A H -0.215(4) 0.454(3) 0.4878(14) 0.028(9) Uiso 1 d . .
H9B H -0.131(4) 0.363(4) 0.4532(16) 0.041(11) Uiso 1 d . .
H10 H -0.039(4) 0.565(3) 0.4447(15) 0.034(10) Uiso 1 d . .
H11 H -0.154(4) 0.478(3) 0.3470(13) 0.028(9) Uiso 1 d . .
H13 H 0.096(3) 0.542(3) 0.2823(14) 0.024(9) Uiso 1 d . .
H15 H 0.090(4) 0.918(3) 0.2702(14) 0.030(10) Uiso 1 d . .
H16 H -0.056(4) 0.921(4) 0.3424(15) 0.032(11) Uiso 1 d . .
H19A H -0.362(4) 0.762(4) 0.5603(14) 0.041(11) Uiso 1 d . .
H19B H -0.257(5) 0.673(4) 0.5879(18) 0.068(14) Uiso 1 d . .
H19C H -0.228(6) 0.804(5) 0.582(2) 0.088(17) Uiso 1 d . .
H23 H 0.198(4) 0.237(3) 0.2652(14) 0.038(10) Uiso 1 d . .
H24 H 0.347(4) 0.069(4) 0.2481(16) 0.045(12) Uiso 1 d . .
H25 H 0.453(5) -0.035(4) 0.3215(18) 0.059(14) Uiso 1 d . .
H26 H 0.396(4) 0.019(4) 0.4069(16) 0.047(12) Uiso 1 d . .
H27 H 0.250(4) 0.189(3) 0.4261(15) 0.045(11) Uiso 1 d . .
Cl1 Cl 0.19396(14) 0.45715(12) 0.58657(6) 0.0533(4) Uani 0.888(3) d A 1
Cl2 Cl 0.2609(2) 0.44130(14) 0.47547(5) 0.0718(6) Uani 0.888(3) d A 1
Cl3 Cl 0.47497(13) 0.41698(14) 0.55510(7) 0.0628(5) Uani 0.888(3) d A 1
C28 C 0.3192(5) 0.4887(6) 0.53829(18) 0.0345(9) Uani 0.888(3) d A 1
Cl1F Cl 0.2753(13) 0.4172(10) 0.6022(4) 0.057(3) Uiso 0.112(3) d A 2
Cl2F Cl 0.1834(16) 0.4182(14) 0.4963(6) 0.078(4) Uiso 0.112(3) d A 2
Cl3F Cl 0.4703(13) 0.4765(13) 0.5236(6) 0.068(4) Uiso 0.112(3) d A 2
C28F C 0.296(3) 0.491(4) 0.5408(10) 0.0345(9) Uani 0.112(3) d A 2
H28F H 0.2715 0.5808 0.5442 0.041 Uiso 0.112(3) calc A 2
H28 H 0.326(4) 0.574(4) 0.5362(14) 0.019(9) Uiso 0.888(3) d A 1

loop_
_atom_site_aniso_label
_atom_site_aniso_U_11
_atom_site_aniso_U_22
_atom_site_aniso_U_33
_atom_site_aniso_U_23
_atom_site_aniso_U_13
_atom_site_aniso_U_12
Br1 0.03506(18) 0.0741(3) 0.03106(17) 0.02167(18) 0.01337(14) 0.01694(19)
O1 0.0249(10) 0.0186(11) 0.0219(10) -0.0010(8) 0.0050(8) -0.0010(8)
O2 0.0185(10) 0.0473(15) 0.0300(11) -0.0102(12) -0.0017(8) -0.0038(11)
N1 0.0150(11) 0.0259(13) 0.0196(11) -0.0032(9) 0.0014(9) 0.0012(11)
C1 0.0186(12) 0.0180(14) 0.0213(13) 0.0006(11) 0.0015(11) -0.0004(12)
C2 0.0172(14) 0.0324(18) 0.0202(14) -0.0063(13) 0.0015(11) 0.0026(13)
C3 0.0274(16) 0.034(2) 0.0293(17) -0.0069(15) -0.0044(12) 0.0058(15)
C4 0.0287(18) 0.059(3) 0.0338(19) -0.0095(19) -0.0080(15) 0.0147(18)
C5 0.0200(17) 0.080(3) 0.041(2) -0.025(2) -0.0045(16) -0.001(2)
C6 0.0238(17) 0.051(3) 0.040(2) -0.0153(19) 0.0066(15) -0.0128(17)
C7 0.0210(15) 0.0337(19) 0.0286(17) -0.0081(14) 0.0060(12) -0.0046(13)
C8 0.0390(19) 0.0246(18) 0.0319(18) -0.0007(15) 0.0085(15) -0.0090(15)
C9 0.0327(18) 0.0213(17) 0.0275(16) 0.0043(13) 0.0069(13) 0.0033(14)
C10 0.0197(14) 0.0201(15) 0.0220(15) -0.0011(12) 0.0023(11) 0.0013(12)
C11 0.0170(14) 0.0213(16) 0.0230(15) -0.0022(12) -0.0014(11) 0.0024(12)
C12 0.0157(13) 0.0234(16) 0.0201(14) -0.0001(12) -0.0029(11) 0.0006(12)
C13 0.0186(14) 0.0321(18) 0.0197(14) 0.0006(13) -0.0016(12) 0.0032(12)
C14 0.0180(13) 0.045(2) 0.0233(14) 0.0064(15) -0.0006(11) 0.0003(15)
C15 0.0249(15) 0.0349(19) 0.0284(16) 0.0097(16) -0.0025(14) -0.0035(14)
C16 0.0286(17) 0.0212(17) 0.0272(16) 0.0007(13) -0.0034(13) -0.0022(14)
C17 0.0190(13) 0.0240(17) 0.0178(13) -0.0003(12) -0.0021(10) -0.0014(11)
C18 0.0242(14) 0.0238(15) 0.0219(13) -0.0042(13) 0.0002(10) -0.0006(13)
C19 0.0282(16) 0.050(2) 0.0232(14) -0.0075(15) 0.0010(13) 0.0067(17)
C20 0.0214(14) 0.0239(16) 0.0240(15) -0.0018(13) 0.0028(11) -0.0017(13)
C21 0.0229(15) 0.0252(17) 0.0271(15) 0.0000(13) 0.0017(12) 0.0011(13)
C22 0.0181(13) 0.0206(14) 0.0354(15) 0.0008(13) 0.0026(11) 0.0005(13)
C23 0.0254(15) 0.0280(17) 0.0339(16) -0.0028(13) 0.0028(13) 0.0021(13)
C24 0.0337(18) 0.032(2) 0.054(2) -0.0065(19) 0.0119(19) 0.0054(15)
C25 0.033(2) 0.030(2) 0.081(3) 0.002(2) 0.013(2) 0.0139(18)
C26 0.034(2) 0.038(2) 0.067(3) 0.019(2) -0.0016(19) 0.0131(17)
C27 0.0324(17) 0.0351(19) 0.0378(18) 0.0077(15) 0.0008(16) 0.0056(16)
Cl1 0.0524(8) 0.0397(7) 0.0678(8) -0.0017(6) 0.0172(6) -0.0104(6)
Cl2 0.1089(14) 0.0649(9) 0.0417(7) -0.0207(6) -0.0261(8) 0.0198(10)
Cl3 0.0436(7) 0.0596(9) 0.0853(11) -0.0216(8) -0.0129(7) 0.0180(6)
C28 0.044(3) 0.025(2) 0.034(2) -0.0034(15) -0.0035(17) 0.002(2)
C28F 0.044(3) 0.025(2) 0.034(2) -0.0034(15) -0.0035(17) 0.002(2)

loop_
_atom_type_symbol
_atom_type_description
_atom_type_scat_dispersion_real
_atom_type_scat_dispersion_imag
_atom_type_scat_source
Br Br -0.2901 2.4595 'International Tables Vol C Tables 4.2.6.8 and 6.1.1.4'
Cl Cl 0.1484 0.1585 'International Tables Vol C Tables 4.2.6.8 and 6.1.1.4'
O O 0.0106 0.006 'International Tables Vol C Tables 4.2.6.8 and 6.1.1.4'
N N 0.0061 0.0033 'International Tables Vol C Tables 4.2.6.8 and 6.1.1.4'
C C 0.0033 0.0016 'International Tables Vol C Tables 4.2.6.8 and 6.1.1.4'
H H 0 0 'International Tables Vol C Tables 4.2.6.8 and 6.1.1.4'

loop_
_geom_angle_atom_site_label_1
_geom_angle_atom_site_label_2
_geom_angle_atom_site_label_3
_geom_angle
C17 O1 C1 118.0(2)
C18 N1 C1 126.0(2)
C18 N1 H1N1 118(2)
C1 N1 H1N1 116(2)
O1 C1 N1 104.7(2)
O1 C1 C2 110.8(2)
N1 C1 C2 107.4(2)
O1 C1 C10 110.9(2)
N1 C1 C10 113.2(2)
C2 C1 C10 109.8(2)
C7 C2 C3 120.6(3)
C7 C2 C1 119.5(3)
C3 C2 C1 119.9(3)
C4 C3 C2 120.0(4)
C4 C3 H3 121(2)
C2 C3 H3 119(2)
C5 C4 C3 119.9(4)
C5 C4 H4 120(3)
C3 C4 H4 120(3)
C4 C5 C6 120.3(4)
C4 C5 H5 116(3)
C6 C5 H5 124(3)
C5 C6 C7 121.2(4)
C5 C6 H6 127(2)
C7 C6 H6 112(2)
C2 C7 C6 118.0(3)
C2 C7 C8 122.7(3)
C6 C7 C8 119.2(3)
C7 C8 C9 115.5(3)
C7 C8 H8A 110(2)
C9 C8 H8A 108(2)
C7 C8 H8B 107(2)
C9 C8 H8B 109(2)
H8A C8 H8B 106(3)
C8 C9 C10 111.9(3)
C8 C9 H9A 113(2)
C10 C9 H9A 107(2)
C8 C9 H9B 111(2)
C10 C9 H9B 109(2)
H9A C9 H9B 105(3)
C9 C10 C1 108.4(2)
C9 C10 C11 112.5(3)
C1 C10 C11 108.1(2)
C9 C10 H10 111(2)
C1 C10 H10 108(2)
C11 C10 H10 109(2)
C20 C11 C12 112.4(3)
C20 C11 C10 112.8(3)
C12 C11 C10 110.1(3)
C20 C11 H11 108(2)
C12 C11 H11 107(2)
C10 C11 H11 106(2)
C17 C12 C13 118.0(3)
C17 C12 C11 120.6(3)
C13 C12 C11 121.4(3)
C14 C13 C12 120.4(3)
C14 C13 H13 121(2)
C12 C13 H13 119(2)
C13 C14 C15 121.5(3)
C13 C14 Br1 118.9(3)
C15 C14 Br1 119.6(3)
C14 C15 C16 118.7(3)
C14 C15 H15 122(2)
C16 C15 H15 120(2)
C17 C16 C15 119.9(3)
C17 C16 H16 120(3)
C15 C16 H16 120(3)
O1 C17 C16 115.5(3)
O1 C17 C12 123.0(3)
C16 C17 C12 121.5(3)
O2 C18 N1 122.8(3)
O2 C18 C19 122.7(3)
N1 C18 C19 114.5(3)
C18 C19 H19A 114(2)
C18 C19 H19B 105(3)
H19A C19 H19B 115(4)
C18 C19 H19C 108(4)
H19A C19 H19C 110(4)
H19B C19 H19C 104(4)
C21 C20 C11 174.3(3)
C20 C21 C22 177.3(3)
C23 C22 C27 119.3(3)
C23 C22 C21 119.5(3)
C27 C22 C21 121.2(3)
C24 C23 C22 119.8(3)
C24 C23 H23 119(2)
C22 C23 H23 121(2)
C25 C24 C23 120.4(4)
C25 C24 H24 121(2)
C23 C24 H24 118(2)
C26 C25 C24 119.8(4)
C26 C25 H25 120(3)
C24 C25 H25 120(3)
C25 C26 C27 120.7(4)
C25 C26 H26 118(3)
C27 C26 H26 121(3)
C26 C27 C22 120.0(4)
C26 C27 H27 122(2)
C22 C27 H27 118(2)
Cl3 C28 Cl1 110.2(3)
Cl3 C28 Cl2 111.6(3)
Cl1 C28 Cl2 110.1(3)
Cl3 C28 H28 113(2)
Cl1 C28 H28 106(2)
Cl2 C28 H28 105(2)
Cl1F C28F Cl3F 106.9(18)
Cl1F C28F Cl2F 106.8(19)
Cl3F C28F Cl2F 114(2)
Cl1F C28F H28F 109.7
Cl3F C28F H28F 109.7
Cl2F C28F H28F 109.7

loop_
_geom_bond_atom_site_label_1
_geom_bond_atom_site_label_2
_geom_bond_distance
Br1 C14 1.895(3)
O1 C17 1.376(3)
O1 C1 1.445(3)
O2 C18 1.223(3)
N1 C18 1.360(4)
N1 C1 1.448(3)
N1 H1N1 0.85(3)
C1 C2 1.519(4)
C1 C10 1.536(4)
C2 C7 1.387(5)
C2 C3 1.392(5)
C3 C4 1.383(5)
C3 H3 0.90(4)
C4 C5 1.371(6)
C4 H4 0.95(4)
C5 C6 1.373(6)
C5 H5 0.95(5)
C6 C7 1.399(5)
C6 H6 1.01(4)
C7 C8 1.505(5)
C8 C9 1.520(5)
C8 H8A 0.99(4)
C8 H8B 0.99(4)
C9 C10 1.523(4)
C9 H9A 1.01(3)
C9 H9B 0.93(4)
C10 C11 1.543(4)
C10 H10 1.00(4)
C11 C20 1.459(4)
C11 C12 1.514(4)
C11 H11 0.96(4)
C12 C17 1.385(4)
C12 C13 1.400(4)
C13 C14 1.369(5)
C13 H13 0.95(3)
C14 C15 1.381(5)
C15 C16 1.392(5)
C15 H15 0.95(4)
C16 C17 1.382(4)
C16 H16 0.86(4)
C18 C19 1.499(4)
C19 H19A 0.91(4)
C19 H19B 0.94(5)
C19 H19C 0.89(6)
C20 C21 1.201(4)
C21 C22 1.438(4)
C22 C23 1.391(4)
C22 C27 1.394(4)
C23 C24 1.382(5)
C23 H23 1.00(4)
C24 C25 1.380(6)
C24 H24 1.01(4)
C25 C26 1.373(7)
C25 H25 0.95(5)
C26 C27 1.373(5)
C26 H26 0.91(4)
C27 H27 0.96(4)
Cl1 C28 1.743(5)
Cl2 C28 1.746(5)
Cl3 C28 1.741(5)
C28 H28 0.92(4)
Cl1F C28F 1.74(3)
Cl2F C28F 1.74(3)
Cl3F C28F 1.74(3)
C28F H28F 1

loop_
_geom_hbond_atom_site_label_D
_geom_hbond_atom_site_label_H
_geom_hbond_atom_site_label_A
_geom_hbond_distance_DH
_geom_hbond_distance_HA
_geom_hbond_distance_DA
_geom_hbond_angle_DHA
_geom_hbond_site_symmetry_A
N1 H1N1 O2 0.85(3) 2.23(3) 3.044(3) 163(3) 4_466

loop_
_geom_torsion_atom_site_label_1
_geom_torsion_atom_site_label_2
_geom_torsion_atom_site_label_3
_geom_torsion_atom_site_label_4
_geom_torsion
C17 O1 C1 N1 164.4(2)
C17 O1 C1 C2 -80.1(3)
C17 O1 C1 C10 42.0(3)
C18 N1 C1 O1 -69.3(3)
C18 N1 C1 C2 172.9(3)
C18 N1 C1 C10 51.6(4)
O1 C1 C2 C7 155.2(3)
N1 C1 C2 C7 -91.0(3)
C10 C1 C2 C7 32.4(4)
O1 C1 C2 C3 -25.6(4)
N1 C1 C2 C3 88.2(3)
C10 C1 C2 C3 -148.4(3)
C7 C2 C3 C4 -1.0(5)
C1 C2 C3 C4 179.9(3)
C2 C3 C4 C5 -0.2(5)
C3 C4 C5 C6 0.7(6)
C4 C5 C6 C7 -0.2(6)
C3 C2 C7 C6 1.5(5)
C1 C2 C7 C6 -179.3(3)
C3 C2 C7 C8 178.5(3)
C1 C2 C7 C8 -2.3(5)
C5 C6 C7 C2 -1.0(5)
C5 C6 C7 C8 -178.1(3)
C2 C7 C8 C9 0.8(5)
C6 C7 C8 C9 177.8(3)
C7 C8 C9 C10 -30.3(4)
C8 C9 C10 C1 60.3(3)
C8 C9 C10 C11 -59.2(4)
O1 C1 C10 C9 176.7(2)
N1 C1 C10 C9 59.3(3)
C2 C1 C10 C9 -60.6(3)
O1 C1 C10 C11 -61.1(3)
N1 C1 C10 C11 -178.4(2)
C2 C1 C10 C11 61.7(3)
C9 C10 C11 C20 -63.7(3)
C1 C10 C11 C20 176.6(2)
C9 C10 C11 C12 169.9(3)
C1 C10 C11 C12 50.2(3)
C20 C11 C12 C17 -149.4(3)
C10 C11 C12 C17 -22.7(4)
C20 C11 C12 C13 30.8(4)
C10 C11 C12 C13 157.5(3)
C17 C12 C13 C14 0.5(4)
C11 C12 C13 C14 -179.7(3)
C12 C13 C14 C15 -0.1(5)
C12 C13 C14 Br1 179.5(2)
C13 C14 C15 C16 -0.5(5)
Br1 C14 C15 C16 179.8(2)
C14 C15 C16 C17 0.8(5)
C1 O1 C17 C16 170.0(2)
C1 O1 C17 C12 -12.0(4)
C15 C16 C17 O1 177.6(3)
C15 C16 C17 C12 -0.4(5)
C13 C12 C17 O1 -178.1(2)
C11 C12 C17 O1 2.0(4)
C13 C12 C17 C16 -0.2(4)
C11 C12 C17 C16 180.0(3)
C1 N1 C18 O2 3.3(5)
C1 N1 C18 C19 -175.1(3)
C27 C22 C23 C24 -0.3(5)
C21 C22 C23 C24 179.7(3)
C22 C23 C24 C25 0.6(5)
C23 C24 C25 C26 -0.3(6)
C24 C25 C26 C27 -0.3(7)
C25 C26 C27 C22 0.6(6)
C23 C22 C27 C26 -0.3(5)
C21 C22 C27 C26 179.7(3)
